data_7251409
loop_
_publ_author_name
'Bundulis, Arturs'
'Leduskrasts, Kaspars'
'Sapne, Anete'

_publ_section_title
;
 Fifth-order nonlinear optical properties of through space charge transfer
 pyridinium salt
;
_journal_issue 56
_journal_name_full 'RSC Advances'
_journal_page_first 48109
_journal_page_last 48115
_journal_paper_doi 10.1039/D5RA07294H
_journal_volume 15
_journal_year 2025
_chemical_formula_moiety 'C22 H18 N, Cl O4'
_chemical_formula_sum 'C22 H18 Cl N O4'
_chemical_formula_weight 395.84
_space_group_crystal_system monoclinic
_space_group_IT_number 15
_space_group_name_Hall '-C 2yc'
_space_group_name_H-M_alt 'C 1 2/c 1'
_symmetry_Int_Tables_number 15
_atom_sites_solution_primary direct
_audit_creation_date 2025-11-13
_audit_creation_method
;
Olex2 1.2-ac4
(compiled 2018.05.17 svn.r3504 for Rigaku Oxford Diffraction, GUI svn.r5492)
;
_audit_update_record
;
2025-11-19 deposited with the CCDC.	2025-11-27 downloaded from the CCDC.
;
_cell_angle_alpha 90
_cell_angle_beta 102.7311(8)
_cell_angle_gamma 90
_cell_formula_units_Z 8
_cell_length_a 18.08322(13)
_cell_length_b 8.31078(6)
_cell_length_c 25.0348(2)
_cell_measurement_reflns_used 13278
_cell_measurement_temperature 150.0(1)
_cell_measurement_theta_max 80.1210
_cell_measurement_theta_min 3.6250
_cell_volume 3669.87(5)
_computing_cell_refinement 'CrysAlisPro 1.171.42.93a (Rigaku OD, 2023)'
_computing_data_collection 'CrysAlisPro 1.171.42.93a (Rigaku OD, 2023)'
_computing_data_reduction 'CrysAlisPro 1.171.42.93a (Rigaku OD, 2023)'
_computing_molecular_graphics 'Olex2 (Dolomanov et al., 2009)'
_computing_publication_material 'Olex2 (Dolomanov et al., 2009)'
_computing_structure_refinement 'olex2.refine (Bourhis et al., 2015)'
_computing_structure_solution 'SIR97 (Burla et al.,  2007)'
_diffrn_ambient_environment N~2~
_diffrn_ambient_temperature 150.0(1)
_diffrn_detector 'Hybrid Pixel Array Detector'
_diffrn_detector_area_resol_mean 10.0000
_diffrn_detector_type HyPix
_diffrn_measured_fraction_theta_full 0.9883
_diffrn_measured_fraction_theta_max 0.9883
_diffrn_measurement_details
;
List of Runs (angles in degrees, time in seconds):

  # Type    Start    End  Width  t~exp~   \w     \q     \k     \f   Frames
#--------------------------------------------------------------------------
  1  \w   -100.00 -73.00   0.50    1.00    --  -49.98 145.00  57.00   54
  2  \w    -84.00 -42.00   0.50    1.00    --  -49.98 126.00-110.00   84
  3  \w   -111.00 -86.00   0.50    1.00    --  -49.98-145.00   4.00   50
  4  \w   -117.00 -74.00   0.50    1.00    --  -49.98-126.00 172.00   86
  5  \w     46.00  73.00   0.50    1.00    --   49.98-145.00   4.00   54
  6  \w     35.00  63.00   0.50    1.00    --   49.98-126.00 172.00   56
  7  \w    -86.00 -61.00   0.50    4.00    --  -90.00 145.00  57.00   50
  8  \w   -131.00-106.00   0.50    4.00    --  -90.00-145.00   4.00   50
  9  \w    -78.00 -53.00   0.50    4.00    --  -90.00 126.00-110.00   50
 10  \w    101.00 126.00   0.50    4.00    --  111.50 145.00  57.00   50
 11  \w    110.00 135.00   0.50    4.00    --  111.50 126.00-110.00   50
 12  \w     67.00 107.00   0.50    4.00    --  111.50-145.00   4.00   80
 13  \w     73.00  98.00   0.50    4.00    --  111.50-126.00 172.00   50
 14  \w   -116.00 -85.00   0.50    1.00    --  -49.98-125.00-150.00   62
 15  \w   -118.00 -80.00   0.50    1.00    --  -49.98-125.00  30.00   76
 16  \w   -118.00 -87.00   0.50    1.00    --  -49.98-125.00 -30.00   62
 17  \w    -34.00  18.00   0.50    1.00    --  -49.98  19.00  90.00  104
 18  \w   -121.00 -96.00   0.50    1.00    --  -49.98 -77.00 -90.00   50
 19  \w    -44.00 -19.00   0.50    4.00    --  -90.00  30.00  90.00   50
 20  \w     41.00  67.00   0.50    4.00    --  111.50 -61.00 -30.00   52
 21  \w     42.00  67.00   0.50    4.00    --  111.50 -61.00 120.00   50
 22  \w     43.00  68.00   0.50    4.00    --  111.50 -61.00  60.00   50
 23  \w    104.00 177.00   0.50    4.00    --  111.50  15.00 120.00  146
 24  \w    115.00 170.00   0.50    4.00    --  111.50  61.00-180.00  110
 25  \w     46.00  80.00   0.50    4.00    --  111.50 -77.00  90.00   68
 26  \w     95.00 173.00   0.50    4.00    --  111.50 125.00  90.00  156
 27  \w    138.00 164.00   0.50    4.00    --  111.50 125.00-180.00   52
 28  \w    139.00 176.00   0.50    4.00    --  111.50  15.00  90.00   74
 29  \w     41.00  66.00   0.50    4.00    --  111.50 -61.00  30.00   50
 30  \w     42.00  68.00   0.50    4.00    --  111.50 -61.00 150.00   52
 31  \w    104.00 135.00   0.50    4.00    --  111.50  15.00  90.00   62
 32  \w     96.00 161.00   0.50    4.00    --  111.50 125.00 -60.00  130
 33  \w     54.00  94.00   0.50    4.00    --  111.50-125.00 150.00   80
 34  \w     43.00  89.00   0.50    4.00    --  111.50 -77.00   0.00   92
 35  \w     53.00  78.00   0.50    4.00    --  111.50 -77.00  60.00   50
 36  \w     42.00  91.00   0.50    4.00    --  111.50 -77.00 120.00   98
 37  \w    121.00 146.00   0.50    4.00    --  111.50  15.00   0.00   50
 38  \w     52.00  77.00   0.50    4.00    --  111.50 -77.00 -30.00   50
 39  \w    100.00 127.00   0.50    4.00    --  111.50  61.00 120.00   54
 40  \w    134.00 178.00   0.50    4.00    --  111.50  61.00 120.00   88
 41  \w     96.00 123.00   0.50    4.00    --  111.50 125.00-180.00   54
 42  \w     41.00  66.00   0.50    4.00    --  111.50 -61.00 -60.00   50
 43  \w    136.00 161.00   0.50    4.00    --  111.50  77.00 150.00   50
 44  \w    117.00 154.00   0.50    4.00    --  111.50  30.00-180.00   74
 45  \w     94.00 124.00   0.50    4.00    --  111.50  77.00 150.00   60
;
_diffrn_measurement_device 'four-circle diffractometer'
_diffrn_measurement_device_type 'Rigaku, XtaLAB Synergy, Dualflex, HyPix'
_diffrn_measurement_method '\w scans'
_diffrn_orient_matrix_type 'CrysAlisPro convention (1999,Acta A55,543-557)'
_diffrn_orient_matrix_UB_11 -0.0121347000
_diffrn_orient_matrix_UB_12 0.0721529000
_diffrn_orient_matrix_UB_13 0.0541006000
_diffrn_orient_matrix_UB_21 0.0496630000
_diffrn_orient_matrix_UB_22 -0.1337550000
_diffrn_orient_matrix_UB_23 0.0322287000
_diffrn_orient_matrix_UB_31 0.0708136000
_diffrn_orient_matrix_UB_32 0.1061376000
_diffrn_orient_matrix_UB_33 0.0038166000
_diffrn_radiation_monochromator mirror
_diffrn_radiation_probe x-ray
_diffrn_radiation_type 'Cu K\a'
_diffrn_radiation_wavelength 1.54184
_diffrn_reflns_av_R_equivalents 0.0240
_diffrn_reflns_av_unetI/netI 0.0200
_diffrn_reflns_limit_h_max 23
_diffrn_reflns_limit_h_min -21
_diffrn_reflns_limit_k_max 10
_diffrn_reflns_limit_k_min -9
_diffrn_reflns_limit_l_max 31
_diffrn_reflns_limit_l_min -29
_diffrn_reflns_number 19552
_diffrn_reflns_theta_full 80.3995
_diffrn_reflns_theta_max 80.40
_diffrn_reflns_theta_min 3.62
_diffrn_source 'micro-focus sealed X-ray tube'
_diffrn_source_type 'PhotonJet (Cu) X-ray Source'
_exptl_absorpt_coefficient_mu 2.097
_exptl_absorpt_correction_T_max 0.92086
_exptl_absorpt_correction_T_min 0.73349
_exptl_absorpt_correction_type multi-scan
_exptl_absorpt_process_details
;
CrysAlisPro 1.171.42.93a (Rigaku Oxford Diffraction, 2023)
Empirical absorption correction using spherical harmonics,
implemented in SCALE3 ABSPACK scaling algorithm.
;
_exptl_crystal_colour Colourless
_exptl_crystal_density_diffrn 1.4328
_exptl_crystal_description Plate
_exptl_crystal_F_000 1648
_exptl_crystal_size_max 0.18
_exptl_crystal_size_mid 0.08
_exptl_crystal_size_min 0.01
_refine_diff_density_max 1.5121
_refine_diff_density_min -1.9378
_refine_diff_density_rms 0.0993
_refine_ls_d_res_high 0.7819
_refine_ls_d_res_low 12.2097
_refine_ls_goodness_of_fit_ref 1.2895
_refine_ls_hydrogen_treatment constr
_refine_ls_matrix_type full
_refine_ls_number_constraints 34
_refine_ls_number_parameters 263
_refine_ls_number_reflns 3978
_refine_ls_number_restraints 0
_refine_ls_restrained_S_all 1.2895
_refine_ls_R_factor_all 0.0888
_refine_ls_R_factor_gt 0.0861
_refine_ls_shift/su_max 0.0052
_refine_ls_shift/su_mean 0.0016
_refine_ls_structure_factor_coef Fsqd
_refine_ls_weighting_details 'w=1/[\s^2^(Fo^2^)+(0.0980P)^2^+11.8236P] where P=(Fo^2^+2Fc^2^)/3'
_refine_ls_weighting_scheme calc
_refine_ls_wR_factor_gt 0.2319
_refine_ls_wR_factor_ref 0.2346
_reflns_Friedel_coverage 0.0
_reflns_limit_h_max 22
_reflns_limit_h_min -23
_reflns_limit_k_max 10
_reflns_limit_k_min 0
_reflns_limit_l_max 31
_reflns_limit_l_min 0
_reflns_number_gt 3756
_reflns_number_total 3978
_reflns_threshold_expression I>=2u(I)
_cod_data_source_file d5ra07294h2.cif
_cod_data_source_block LSK74
_cod_original_cell_volume 3669.88(5)
_cod_database_code 7251409
_chemical_oxdiff_formula 'C176 H144 Cl8 N8 O16'
_chemical_oxdiff_usercomment 'from Kaspars'
_diffrn_oxdiff_digest_frames
;
017458962f0ee61187488269c64f4ad12f000295197
;
_reflns_odcompleteness_completeness 99.83
_reflns_odcompleteness_iscentric 1
_reflns_odcompleteness_theta 77.49
_olex2_refinement_description
;
1. Fixed Uiso
 At 1.2 times of:
  All C(H) groups
 At 1.5 times of:
  All C(H,H,H) groups
2. Others
 Fixed Sof: O4(0.75) O3(0.75) O2(0.75) O5(0.75)
3.a Aromatic/amide H refined with riding coordinates:
 C2(H2), C3(H3), C5(H5), C6(H6), C9(H9), C10(H10), C11(H11), C13(H13),
 C14(H14), C15(H15), C19(H19), C20(H20), C21(H21), C22(H22), C23(H23)
3.b Idealised Me refined as rotating group:
 C7(H7a,H7b,H7c)
;
_olex2_submission_special_instructions 'No special instructions were received'
_oxdiff_exptl_absorpt_empirical_details
;
Empirical correction (ABSPACK) includes:
- Absorption correction using spherical harmonics
- Frame scaling
;
_oxdiff_exptl_absorpt_empirical_full_max 1.404
_oxdiff_exptl_absorpt_empirical_full_min 0.746

loop_
_space_group_symop_id
_space_group_symop_operation_xyz
1 x,y,z
2 -x,y,-z+1/2
3 -x,-y,-z
4 x,-y,z-1/2
5 x+1/2,y+1/2,z
6 -x+1/2,y+1/2,-z+1/2
7 -x+1/2,-y+1/2,-z
8 x+1/2,-y+1/2,z-1/2

loop_
_atom_site_label
_atom_site_type_symbol
_atom_site_fract_x
_atom_site_fract_y
_atom_site_fract_z
_atom_site_U_iso_or_equiv
_atom_site_adp_type
_atom_site_occupancy
_atom_site_refinement_flags_posn
N1 N 0.61772(16) 0.5965(3) 0.55528(10) 0.0330(6) Uani 1.000000 .
C2 C 0.5572(2) 0.6748(4) 0.56549(13) 0.0355(7) Uani 1.000000 .
H2 H 0.5193(2) 0.7103(4) 0.53646(13) 0.0425(9) Uiso 1.000000 R
C3 C 0.5508(2) 0.7028(4) 0.61837(14) 0.0373(7) Uani 1.000000 .
H3 H 0.5082(2) 0.7557(4) 0.62482(14) 0.0448(9) Uiso 1.000000 R
C4 C 0.6076(2) 0.6525(4) 0.66248(13) 0.0349(7) Uani 1.000000 .
C5 C 0.67032(19) 0.5749(5) 0.65012(14) 0.0385(8) Uani 1.000000 .
H5 H 0.70996(19) 0.5419(5) 0.67834(14) 0.0462(9) Uiso 1.000000 R
C6 C 0.67398(19) 0.5471(5) 0.59684(14) 0.0378(8) Uani 1.000000 .
H6 H 0.71565(19) 0.4935(5) 0.58925(14) 0.0453(9) Uiso 1.000000 R
C7 C 0.6245(2) 0.5654(5) 0.49838(14) 0.0419(8) Uani 1.000000 .
H7a H 0.5781(7) 0.595(4) 0.47351(16) 0.0628(12) Uiso 1.000000 GR
H7b H 0.6656(12) 0.628(3) 0.4906(4) 0.0628(12) Uiso 1.000000 GR
H7c H 0.6343(18) 0.4531(8) 0.4941(4) 0.0628(12) Uiso 1.000000 GR
C8 C 0.6042(2) 0.6928(4) 0.71965(14) 0.0403(8) Uani 1.000000 .
C9 C 0.5860(3) 0.8503(5) 0.72838(18) 0.0624(13) Uani 1.000000 .
H9 H 0.5685(3) 0.9168(5) 0.69840(18) 0.0749(16) Uiso 1.000000 R
C10 C 0.5933(4) 0.9128(6) 0.78148(19) 0.0721(16) Uani 1.000000 .
H10 H 0.5791(4) 1.0184(6) 0.78632(19) 0.087(2) Uiso 1.000000 R
C11 C 0.6212(3) 0.8192(6) 0.82549(16) 0.0581(12) Uani 1.000000 .
H11 H 0.6290(3) 0.8632(6) 0.86045(16) 0.0697(15) Uiso 1.000000 R
C12 C 0.6387(2) 0.6549(5) 0.81912(14) 0.0420(9) Uani 1.000000 .
C13 C 0.6677(2) 0.5601(6) 0.86606(14) 0.0477(10) Uani 1.000000 .
H13 H 0.6755(2) 0.6065(6) 0.90067(14) 0.0572(12) Uiso 1.000000 R
C14 C 0.6842(2) 0.4022(6) 0.86103(15) 0.0517(11) Uani 1.000000 .
H14 H 0.7062(2) 0.3423(6) 0.89178(15) 0.0620(13) Uiso 1.000000 R
C15 C 0.66755(18) 0.3299(5) 0.80878(14) 0.0426(9) Uani 1.000000 .
H15 H 0.67738(18) 0.2208(5) 0.80592(14) 0.0511(10) Uiso 1.000000 R
C16 C 0.63730(16) 0.4150(4) 0.76180(13) 0.0324(7) Uani 1.000000 .
C17 C 0.62657(18) 0.5850(5) 0.76546(13) 0.0352(7) Uani 1.000000 .
C18 C 0.61140(16) 0.3223(4) 0.71020(12) 0.0280(6) Uani 1.000000 .
C19 C 0.66060(18) 0.2227(5) 0.68944(14) 0.0385(8) Uani 1.000000 .
H19 H 0.71046(18) 0.2112(5) 0.70883(14) 0.0463(9) Uiso 1.000000 R
C20 C 0.6367(2) 0.1414(5) 0.64088(15) 0.0420(8) Uani 1.000000 .
H20 H 0.6709(2) 0.0792(5) 0.62704(15) 0.0504(10) Uiso 1.000000 R
C21 C 0.5616(2) 0.1519(4) 0.61237(13) 0.0376(8) Uani 1.000000 .
H21 H 0.5455(2) 0.0977(4) 0.57935(13) 0.0452(9) Uiso 1.000000 R
C22 C 0.51110(18) 0.2440(4) 0.63369(12) 0.0312(7) Uani 1.000000 .
H22 H 0.46036(18) 0.2481(4) 0.61561(12) 0.0374(8) Uiso 1.000000 R
C23 C 0.53575(16) 0.3302(4) 0.68194(11) 0.0257(6) Uani 1.000000 .
H23 H 0.50162(16) 0.3935(4) 0.69548(11) 0.0309(7) Uiso 1.000000 R
Cl1 Cl 0.64545(4) 0.02779(10) 0.48250(3) 0.0352(3) Uani 1.000000 .
O1 O 0.66544(17) -0.0584(4) 0.43806(11) 0.0509(7) Uani 1.000000 .
O2 O 0.5797(3) -0.0631(6) 0.4936(3) 0.0840(18) Uani 0.750000 .
O3 O 0.6739(4) -0.0374(7) 0.52991(18) 0.099(2) Uani 0.750000 .
O4 O 0.7104(4) 0.1248(9) 0.5089(4) 0.131(3) Uani 0.750000 .
O5 O 0.6048(3) 0.1621(5) 0.46531(17) 0.0723(15) Uani 0.750000 .

loop_
_atom_site_aniso_label
_atom_site_aniso_U_11
_atom_site_aniso_U_22
_atom_site_aniso_U_33
_atom_site_aniso_U_12
_atom_site_aniso_U_13
_atom_site_aniso_U_23
N1 0.0442(15) 0.0337(14) 0.0251(13) -0.0073(11) 0.0162(11) -0.0008(10)
C2 0.0471(18) 0.0323(16) 0.0297(15) -0.0013(14) 0.0145(13) 0.0029(13)
C3 0.0522(19) 0.0324(16) 0.0323(16) -0.0002(14) 0.0200(14) 0.0016(13)
C4 0.0475(18) 0.0346(16) 0.0270(15) -0.0165(14) 0.0177(13) -0.0035(12)
C5 0.0342(16) 0.054(2) 0.0294(16) -0.0159(15) 0.0110(13) 0.0015(14)
C6 0.0351(16) 0.0477(19) 0.0347(17) -0.0077(14) 0.0169(13) 0.0029(14)
C7 0.059(2) 0.0437(19) 0.0274(16) -0.0028(17) 0.0196(15) -0.0037(14)
C8 0.056(2) 0.0417(19) 0.0281(16) -0.0194(16) 0.0200(14) -0.0079(14)
C9 0.117(4) 0.040(2) 0.038(2) -0.019(2) 0.035(2) -0.0063(17)
C10 0.138(5) 0.041(2) 0.048(2) -0.028(3) 0.043(3) -0.0163(19)
C11 0.087(3) 0.059(3) 0.0353(19) -0.038(2) 0.030(2) -0.0218(18)
C12 0.0411(18) 0.060(2) 0.0279(16) -0.0266(17) 0.0150(13) -0.0102(15)
C13 0.0385(18) 0.080(3) 0.0247(16) -0.0227(19) 0.0077(13) -0.0104(17)
C14 0.0347(17) 0.090(3) 0.0266(17) -0.0081(19) -0.0016(13) 0.0062(19)
C15 0.0266(15) 0.064(2) 0.0340(17) 0.0011(15) 0.0006(12) 0.0031(16)
C16 0.0212(13) 0.0511(19) 0.0257(14) -0.0073(13) 0.0066(11) -0.0008(13)
C17 0.0327(15) 0.050(2) 0.0257(15) -0.0171(14) 0.0114(12) -0.0065(14)
C18 0.0248(13) 0.0353(15) 0.0253(14) -0.0001(11) 0.0082(11) 0.0026(12)
C19 0.0285(15) 0.051(2) 0.0381(17) 0.0092(14) 0.0115(13) 0.0058(15)
C20 0.049(2) 0.0421(19) 0.0405(18) 0.0156(16) 0.0229(15) 0.0034(15)
C21 0.058(2) 0.0328(16) 0.0245(14) 0.0046(15) 0.0140(14) -0.0014(12)
C22 0.0351(15) 0.0334(16) 0.0243(14) 0.0007(12) 0.0047(11) 0.0023(12)
C23 0.0255(13) 0.0304(14) 0.0224(13) 0.0015(11) 0.0077(10) 0.0006(11)
Cl1 0.0429(5) 0.0395(5) 0.0241(4) 0.0107(3) 0.0093(3) 0.0061(3)
O1 0.0623(17) 0.0554(17) 0.0425(15) 0.0129(14) 0.0280(13) 0.0005(12)
O2 0.111(4) 0.053(3) 0.114(4) -0.016(3) 0.081(4) -0.005(3)
O3 0.180(6) 0.071(3) 0.033(2) 0.065(4) -0.006(3) -0.003(2)
O4 0.078(4) 0.111(5) 0.176(7) 0.002(4) -0.030(4) -0.073(5)
O5 0.117(4) 0.054(2) 0.050(2) 0.053(3) 0.025(2) 0.0080(19)

loop_
_atom_type_symbol
_atom_type_scat_dispersion_real
_atom_type_scat_dispersion_imag
_atom_type_scat_Cromer_Mann_a1
_atom_type_scat_Cromer_Mann_a2
_atom_type_scat_Cromer_Mann_a3
_atom_type_scat_Cromer_Mann_a4
_atom_type_scat_Cromer_Mann_b1
_atom_type_scat_Cromer_Mann_b2
_atom_type_scat_Cromer_Mann_b3
_atom_type_scat_Cromer_Mann_b4
_atom_type_scat_Cromer_Mann_c
_atom_type_scat_source
_atom_type_scat_dispersion_source
H 0.00000 0.00000 0.49300 0.32291 0.14019 0.04081 10.51090 26.12570 3.14236 57.79970 0.0030380000826 'International Tables Volume C Table 6.1.1.4 (pp. 500-502)' 'Henke, Gullikson and Davis, At. Data and Nucl. Data Tables, 1993, 54, 2'
C 0.01920 0.00962 2.31000 1.02000 1.58860 0.86500 20.84390 10.20750 0.56870 51.65120 0.215599998832 'International Tables Volume C Table 6.1.1.4 (pp. 500-502)' 'Henke, Gullikson and Davis, At. Data and Nucl. Data Tables, 1993, 54, 2'
Cl 0.36843 0.69943 11.46040 7.19640 6.25560 1.64550 0.01040 1.16620 18.51940 47.77840 -9.55739974976 'International Tables Volume C Table 6.1.1.4 (pp. 500-502)' 'Henke, Gullikson and Davis, At. Data and Nucl. Data Tables, 1993, 54, 2'
O 0.05239 0.03377 3.04850 2.28680 1.54630 0.86700 13.27710 5.70110 0.32390 32.90890 0.250800013542 'International Tables Volume C Table 6.1.1.4 (pp. 500-502)' 'Henke, Gullikson and Davis, At. Data and Nucl. Data Tables, 1993, 54, 2'
N 0.03256 0.01839 12.21260 3.13220 2.01250 1.16630 0.00570 9.89330 28.99750 0.58260 -11.5290002823 'International Tables Volume C Table 6.1.1.4 (pp. 500-502)' 'Henke, Gullikson and Davis, At. Data and Nucl. Data Tables, 1993, 54, 2'

loop_
_geom_angle_atom_site_label_1
_geom_angle_atom_site_label_2
_geom_angle_atom_site_label_3
_geom_angle
_geom_angle_site_symmetry_1
_geom_angle_site_symmetry_3
_geom_angle_publ_flag
C6 N1 C2 120.5(3) . . ?
C7 N1 C2 120.8(3) . . ?
C7 N1 C6 118.7(3) . . ?
C3 C2 N1 120.7(3) . . ?
C4 C3 C2 120.5(3) . . ?
C5 C4 C3 117.1(3) . . ?
C8 C4 C3 121.0(3) . . ?
C8 C4 C5 121.7(3) . . ?
C6 C5 C4 120.6(3) . . ?
C5 C6 N1 120.6(3) . . ?
C9 C8 C4 115.4(3) . . ?
C17 C8 C4 124.3(3) . . ?
C17 C8 C9 119.9(3) . . ?
C10 C9 C8 121.6(4) . . ?
C11 C10 C9 119.9(5) . . ?
C12 C11 C10 121.0(4) . . ?
C13 C12 C11 119.6(3) . . ?
C17 C12 C11 120.2(4) . . ?
C17 C12 C13 120.3(4) . . ?
C14 C13 C12 120.6(3) . . ?
C15 C14 C13 119.5(4) . . ?
C16 C15 C14 122.4(4) . . ?
C17 C16 C15 119.1(3) . . ?
C18 C16 C15 117.7(3) . . ?
C18 C16 C17 123.0(3) . . ?
C12 C17 C8 116.8(3) . . ?
C16 C17 C8 125.5(3) . . ?
C16 C17 C12 117.7(3) . . ?
C19 C18 C16 121.7(3) . . ?
C23 C18 C16 120.1(3) . . ?
C23 C18 C19 118.2(3) . . ?
C20 C19 C18 121.2(3) . . ?
C21 C20 C19 120.3(3) . . ?
C22 C21 C20 119.3(3) . . ?
C23 C22 C21 120.4(3) . . ?
C22 C23 C18 120.5(3) . . ?
O2 Cl1 O1 103.9(2) . . ?
O3 Cl1 O1 112.5(3) . . ?
O3 Cl1 O2 77.9(5) . . ?
O4 Cl1 O1 108.2(4) . . ?
O4 Cl1 O2 142.6(5) . . ?
O4 Cl1 O3 72.5(5) . . ?
O5 Cl1 O1 112.1(2) . . ?
O5 Cl1 O2 94.5(3) . . ?
O5 Cl1 O3 135.2(3) . . ?
O5 Cl1 O4 90.9(4) . . ?
O3 O2 Cl1 46.4(3) . . ?
O2 O3 Cl1 55.7(3) . . ?
O4 O3 Cl1 58.1(3) . . ?
O4 O3 O2 110.3(4) . . ?
O3 O4 Cl1 49.4(3) . . ?

loop_
_geom_bond_atom_site_label_1
_geom_bond_atom_site_label_2
_geom_bond_distance
_geom_bond_site_symmetry_2
_geom_bond_publ_flag
N1 C2 1.345(4) . ?
N1 C6 1.349(5) . ?
N1 C7 1.479(4) . ?
C2 C3 1.374(5) . ?
C3 C4 1.396(5) . ?
C4 C5 1.398(5) . ?
C4 C8 1.484(4) . ?
C5 C6 1.370(5) . ?
C8 C9 1.378(6) . ?
C8 C17 1.441(5) . ?
C9 C10 1.406(6) . ?
C10 C11 1.352(7) . ?
C11 C12 1.419(6) . ?
C12 C13 1.416(6) . ?
C12 C17 1.435(4) . ?
C13 C14 1.357(7) . ?
C14 C15 1.410(5) . ?
C15 C16 1.378(5) . ?
C16 C17 1.432(5) . ?
C16 C18 1.488(4) . ?
C18 C19 1.397(4) . ?
C18 C23 1.396(4) . ?
C19 C20 1.375(5) . ?
C20 C21 1.390(5) . ?
C21 C22 1.386(5) . ?
C22 C23 1.391(4) . ?
Cl1 O1 1.435(3) . ?
Cl1 O2 1.486(5) . ?
Cl1 O3 1.303(4) . ?
Cl1 O4 1.458(6) . ?
Cl1 O5 1.353(4) . ?
O2 O3 1.759(10) . ?
O3 O4 1.637(11) . ?
